data_4130192
loop_
_publ_author_name
'White, Paul B.'
'Jaworski, Jonathan N.'
'Fry, Charles G.'
'Dolinar, Brian S.'
'Guzei, Ilia A.'
'Stahl, Shannon S.'

_publ_section_title
;
 Structurally Diverse Diazafluorene-Ligated Palladium(II) Complexes and
 Their Implications for Aerobic Oxidation Reactions.
;
_journal_issue 14
_journal_name_full 'Journal of the American Chemical Society'
_journal_page_first 4869
_journal_page_last 4880
_journal_paper_doi 10.1021/jacs.6b01188
_journal_volume 138
_journal_year 2016
_chemical_formula_moiety 'C21 H24 N2 O8 Pd2, 1.87(C H Cl3)'
_chemical_formula_sum 'C22.87 H25.87 Cl5.6 N2 O8 Pd2'
_chemical_formula_weight 868.24
_space_group_crystal_system monoclinic
_space_group_IT_number 14
_space_group_name_Hall '-P 2yn'
_space_group_name_H-M_alt 'P 1 21/n 1'
_atom_sites_solution_hydrogens mixed
_atom_sites_solution_primary direct
_audit_creation_date 2013-10-02
_audit_creation_method
;
Olex2 1.2
(compiled 2013.09.17 svn.r2790 for OlexSys, GUI svn.r4601)
;
_cell_angle_alpha 90
_cell_angle_beta 97.432(16)
_cell_angle_gamma 90
_cell_formula_units_Z 4
_cell_length_a 11.337(4)
_cell_length_b 20.912(8)
_cell_length_c 13.689(5)
_cell_measurement_reflns_used 9800
_cell_measurement_temperature 100(2)
_cell_measurement_theta_max 27.56
_cell_measurement_theta_min 2.40
_cell_volume 3218(2)
_computing_cell_refinement 'SAINT+ Ver. 7.68A (Bruker-AXS, 2009)'
_computing_data_collection 'APEX2 Ver. 2012.14-3 (Bruker-AXS, 2012)'
_computing_data_reduction 'SAINT+ Ver. 7.68A'
_computing_molecular_graphics SHELXTL
_computing_publication_material SHELXTL
_computing_structure_refinement SHELXTL
_computing_structure_solution
;
SHELX, G.M. Sheldrick, Acta Cryst.
(2008). A64, 112-122
;
_diffrn_ambient_temperature 100.0
_diffrn_detector_area_resol_mean 7.9
_diffrn_detector_type 'CCD area detector'
_diffrn_measured_fraction_theta_full 1.000
_diffrn_measured_fraction_theta_max 0.998
_diffrn_measurement_device 'three-circle diffractometer'
_diffrn_measurement_device_type 'Bruker SMART APEX2 area detector'
_diffrn_measurement_method '0.5\ \w and 0.5\ \f scans'
_diffrn_radiation_collimation 'focusing mirrors'
_diffrn_radiation_monochromator 'mirror optics'
_diffrn_radiation_probe x-ray
_diffrn_radiation_type 'Mo K\a'
_diffrn_radiation_wavelength 0.71073
_diffrn_radiation_xray_symbol K-L~3~
_diffrn_reflns_av_R_equivalents 0.0402
_diffrn_reflns_av_unetI/netI 0.0179
_diffrn_reflns_Laue_measured_fraction_full 1.000
_diffrn_reflns_Laue_measured_fraction_max 0.998
_diffrn_reflns_limit_h_max 14
_diffrn_reflns_limit_h_min -14
_diffrn_reflns_limit_k_max 27
_diffrn_reflns_limit_k_min -27
_diffrn_reflns_limit_l_max 17
_diffrn_reflns_limit_l_min -17
_diffrn_reflns_number 75418
_diffrn_reflns_point_group_measured_fraction_full 1.000
_diffrn_reflns_point_group_measured_fraction_max 0.998
_diffrn_reflns_theta_full 26.000
_diffrn_reflns_theta_max 27.566
_diffrn_reflns_theta_min 1.789
_diffrn_source 'microfocus sealed X-ray tube'
_diffrn_source_type 'Incoatec I\ms'
_diffrn_standards_number 0
_exptl_absorpt_coefficient_mu 1.628
_exptl_absorpt_correction_T_max 0.9327
_exptl_absorpt_correction_T_min 0.8121
_exptl_absorpt_correction_type analytical
_exptl_absorpt_process_details
;
SADABS-2012/1 (Bruker,2012) was used for absorption correction.
wR2(int) was 0.1463 before and 0.0516 after correction.
The Ratio of minimum to maximum transmission is 0.8707.
The \l/2 correction factor is Not present.
;
_exptl_crystal_colour red
_exptl_crystal_colour_primary red
_exptl_crystal_density_diffrn 1.792
_exptl_crystal_density_method 'not measured'
_exptl_crystal_description plate
_exptl_crystal_F_000 1713
_exptl_crystal_size_max 0.166
_exptl_crystal_size_mid 0.119
_exptl_crystal_size_min 0.067
_refine_diff_density_max 0.722
_refine_diff_density_min -0.538
_refine_diff_density_rms 0.068
_refine_ls_extinction_method none
_refine_ls_goodness_of_fit_ref 1.071
_refine_ls_hydrogen_treatment constr
_refine_ls_matrix_type full
_refine_ls_number_parameters 492
_refine_ls_number_reflns 7433
_refine_ls_number_restraints 132
_refine_ls_restrained_S_all 1.076
_refine_ls_R_factor_all 0.0226
_refine_ls_R_factor_gt 0.0197
_refine_ls_shift/su_max 0.003
_refine_ls_shift/su_mean 0.000
_refine_ls_structure_factor_coef Fsqd
_refine_ls_weighting_details 'w=1/[\s^2^(Fo^2^)+(0.0167P)^2^+3.6391P] where P=(Fo^2^+2Fc^2^)/3'
_refine_ls_weighting_scheme calc
_refine_ls_wR_factor_gt 0.0477
_refine_ls_wR_factor_ref 0.0495
_reflns_Friedel_coverage 0.000
_reflns_number_gt 6884
_reflns_number_total 7433
_reflns_threshold_expression 'I > 2\s(I)'
_cod_data_source_file ja6b01188_si_002.cif
_cod_data_source_block Structure-G
_cod_original_formula_sum 'C22.87 H25.87 Cl5.60 N2 O8 Pd2'
_cod_database_code 4130192
_shelxl_version_number 2013-3
_shelx_space_group_comment
;
The symmetry employed for this shelxl refinement is uniquely defined
by the following loop, which should always be used as a source of
symmetry information in preference to the above space-group names.
They are only intended as comments.
;
_shelx_estimated_absorpt_t_max 0.899
_shelx_estimated_absorpt_t_min 0.774
_olex2_refinement_description
;
1. Fixed Uiso
 At 1.2 times of:
  All C(H) groups
 At 1.5 times of:
  All C(H,H,H) groups
2. Restrained distances
 Cl1-C22 \\sim Cl1A-C22A \\sim Cl2A-C22A \\sim Cl2-C22 \\sim Cl3A-C22A \\sim
Cl3-C22
 with sigma of 0.01
 Cl6-C23 \\sim Cl6A-C23A \\sim Cl5A-C23A \\sim Cl5-C23 \\sim Cl4A-C23A \\sim
Cl4-C23
 with sigma of 0.01
3. Uiso/Uaniso restraints and constraints
Cl1A \\sim Cl1 \\sim C22A \\sim C22 \\sim Cl2A \\sim Cl2 \\sim Cl3 \\sim Cl3A:
within 1.7A with sigma of 0.01 and sigma for terminal atoms of 0.02
Cl4 \\sim Cl5 \\sim Cl6 \\sim C23 \\sim Cl4A \\sim Cl5A \\sim Cl6A \\sim C23A:
within 1.7A with sigma of 0.005 and sigma for terminal atoms of 0.01
Uanis(C20A) = Uanis(O7A)
Uanis(C20) = Uanis(O7)
4. Rigid body (RIGU) restrains
 O7, C20, C21, O7A, O8A, C20A, C21A, O8
 with sigma for 1-2 distances of 0.002 and sigma for 1-3 distances of 0.002
5. Others
 Sof(O7A)=Sof(O8A)=Sof(C20A)=Sof(C21A)=Sof(H21D)=Sof(H21E)=Sof(H21F)=1-FVAR(1)
 Sof(O7)=Sof(O8)=Sof(C20)=Sof(C21)=Sof(H21A)=Sof(H21B)=Sof(H21C)=FVAR(1)
 Sof(Cl1A)=Sof(Cl2A)=Sof(Cl3A)=Sof(C22A)=Sof(H22A)=1-FVAR(2)
 Sof(Cl1)=Sof(Cl2)=Sof(Cl3)=Sof(C22)=Sof(H22)=FVAR(2)
 Sof(Cl4)=Sof(Cl5)=Sof(Cl6)=Sof(C23)=Sof(H23)=FVAR(3)
 Sof(Cl4A)=Sof(Cl5A)=Sof(Cl6A)=Sof(C23A)=Sof(H23A)=FVAR(4)
 Sof(Cl4B)=Sof(Cl5B)=Sof(Cl6B)=Sof(C23B)=Sof(H23B)=FVAR(5)
 Sof(Cl4C)=Sof(Cl5C)=Sof(Cl6C)=Sof(C23C)=Sof(H23C)=FVAR(6)
 Uiso(Cl4B)=Uiso(Cl5B)=Uiso(Cl6B)=Uiso(C23B)=Uiso(Cl4C)=Uiso(Cl5C)=Uiso(Cl6C)=
 Uiso(C23C)=FVAR(7)
6.a Free rotating group:
 Cl4B(Cl5B,Cl6B,C23B,H23B), Cl4C(Cl5C,Cl6C,C23C,H23C)
6.b Ternary CH refined with riding coordinates:
 C22(H22), C22A(H22A), C23(H23), C23A(H23A)
6.c Aromatic/amide H refined with riding coordinates:
 C1(H1), C2(H2), C3(H3), C11(H11), C12(H12), C13(H13)
6.d Idealised Me refined as rotating group:
 C9(H9A,H9B,H9C), C10(H10A,H10B,H10C), C15(H15A,H15B,H15C), C17(H17A,H17B,
 H17C), C19(H19A,H19B,H19C), C21(H21A,H21B,H21C), C21A(H21D,H21E,H21F)
;

loop_
_space_group_symop_operation_xyz
'x, y, z'
'-x+1/2, y+1/2, -z+1/2'
'-x, -y, -z'
'x-1/2, -y-1/2, z-1/2'

loop_
_atom_site_label
_atom_site_type_symbol
_atom_site_fract_x
_atom_site_fract_y
_atom_site_fract_z
_atom_site_U_iso_or_equiv
_atom_site_adp_type
_atom_site_occupancy
_atom_site_site_symmetry_order
_atom_site_calc_flag
_atom_site_refinement_flags_posn
_atom_site_refinement_flags_adp
_atom_site_refinement_flags_occupancy
_atom_site_disorder_assembly
_atom_site_disorder_group
Pd1 Pd 0.64216(2) 0.67297(2) 0.07073(2) 0.01252(4) Uani 1 1 d . . . . .
Pd2 Pd 0.64134(2) 0.65748(2) 0.26839(2) 0.01415(4) Uani 1 1 d . . . . .
O1 O 0.77310(12) 0.73637(7) 0.11551(10) 0.0217(3) Uani 1 1 d . . . . .
O2 O 0.74752(12) 0.73546(7) 0.27538(10) 0.0211(3) Uani 1 1 d . . . . .
O3 O 0.76347(12) 0.60189(7) 0.08452(10) 0.0218(3) Uani 1 1 d . . . . .
O4 O 0.77974(12) 0.59844(6) 0.25063(10) 0.0204(3) Uani 1 1 d . . . . .
O5 O 0.51655(11) 0.61079(6) 0.01847(9) 0.0170(3) Uani 1 1 d . . . . .
O6 O 0.58832(12) 0.61991(7) -0.12547(10) 0.0211(3) Uani 1 1 d . . . . .
N1 N 0.52383(13) 0.74496(7) 0.05500(11) 0.0149(3) Uani 1 1 d . . . . .
N2 N 0.50789(14) 0.71581(8) 0.28920(12) 0.0204(3) Uani 1 1 d . . . . .
C1 C 0.51251(17) 0.76942(9) -0.03678(14) 0.0202(4) Uani 1 1 d . . . . .
H1 H 0.5597 0.7516 -0.0824 0.024 Uiso 1 1 calc R U . . .
C2 C 0.43616(18) 0.81889(10) -0.06831(15) 0.0235(4) Uani 1 1 d . . . . .
H2 H 0.4324 0.8348 -0.1337 0.028 Uiso 1 1 calc R U . . .
C3 C 0.36532(17) 0.84501(9) -0.00381(16) 0.0231(4) Uani 1 1 d . . . . .
H3 H 0.3105 0.8783 -0.0239 0.028 Uiso 1 1 calc R U . . .
C4 C 0.37689(16) 0.82106(9) 0.09088(15) 0.0200(4) Uani 1 1 d . . . . .
C5 C 0.45718(15) 0.77149(9) 0.11971(14) 0.0155(3) Uani 1 1 d . . . . .
C6 C 0.30989(17) 0.84204(10) 0.17346(16) 0.0243(4) Uani 1 1 d . . . . .
C7 C 0.36299(17) 0.79865(11) 0.25555(15) 0.0247(4) Uani 1 1 d . . . . .
C8 C 0.44900(16) 0.75767(9) 0.22551(14) 0.0191(4) Uani 1 1 d . . . . .
C9 C 0.17556(18) 0.83107(11) 0.14732(18) 0.0300(5) Uani 1 1 d . . . . .
H9A H 0.1451 0.8583 0.0915 0.045 Uiso 1 1 calc R U . . .
H9B H 0.1350 0.8418 0.2042 0.045 Uiso 1 1 calc R U . . .
H9C H 0.1608 0.7861 0.1296 0.045 Uiso 1 1 calc R U . . .
C10 C 0.3328(2) 0.91235(11) 0.2010(2) 0.0374(6) Uani 1 1 d . . . . .
H10A H 0.4182 0.9190 0.2202 0.056 Uiso 1 1 calc R U . . .
H10B H 0.2896 0.9236 0.2561 0.056 Uiso 1 1 calc R U . . .
H10C H 0.3053 0.9394 0.1442 0.056 Uiso 1 1 calc R U . . .
C11 C 0.3369(2) 0.79735(13) 0.35146(18) 0.0367(6) Uani 1 1 d . . . . .
H11 H 0.2786 0.8251 0.3723 0.044 Uiso 1 1 calc R U . . .
C12 C 0.3978(2) 0.75477(14) 0.41569(17) 0.0425(6) Uani 1 1 d . . . . .
H12 H 0.3830 0.7530 0.4824 0.051 Uiso 1 1 calc R U . . .
C13 C 0.4808(2) 0.71448(13) 0.38236(16) 0.0343(5) Uani 1 1 d . . . . .
H13 H 0.5206 0.6844 0.4272 0.041 Uiso 1 1 calc R U . . .
C14 C 0.79567(17) 0.75524(10) 0.20342(15) 0.0223(4) Uani 1 1 d . . . . .
C15 C 0.8921(3) 0.80409(15) 0.2255(2) 0.0505(8) Uani 1 1 d . . . . .
H15A H 0.8792 0.8281 0.2846 0.076 Uiso 1 1 calc R U . . .
H15B H 0.8908 0.8335 0.1696 0.076 Uiso 1 1 calc R U . . .
H15C H 0.9695 0.7826 0.2367 0.076 Uiso 1 1 calc R U . . .
C16 C 0.80800(16) 0.58184(9) 0.16806(14) 0.0190(4) Uani 1 1 d . . . . .
C17 C 0.9065(2) 0.53324(11) 0.16923(17) 0.0305(5) Uani 1 1 d . . . . .
H17A H 0.8731 0.4922 0.1448 0.046 Uiso 1 1 calc R U . . .
H17B H 0.9461 0.5280 0.2368 0.046 Uiso 1 1 calc R U . . .
H17C H 0.9645 0.5480 0.1269 0.046 Uiso 1 1 calc R U . . .
C18 C 0.52062(16) 0.59539(8) -0.07314(13) 0.0159(3) Uani 1 1 d . . . . .
C19 C 0.43299(19) 0.54389(10) -0.11160(15) 0.0234(4) Uani 1 1 d . . . . .
H19A H 0.4757 0.5037 -0.1186 0.035 Uiso 1 1 calc R U . . .
H19B H 0.3916 0.5568 -0.1759 0.035 Uiso 1 1 calc R U . . .
H19C H 0.3749 0.5378 -0.0653 0.035 Uiso 1 1 calc R U . . .
O7 O 0.5363(14) 0.5813(6) 0.2686(9) 0.0183(13) Uani 0.52(3) 1 d . U P A 1
O8 O 0.6278(10) 0.5631(6) 0.4249(8) 0.0208(15) Uani 0.52(3) 1 d . U P A 1
C20 C 0.5556(9) 0.5488(5) 0.3539(7) 0.0183(13) Uani 0.52(3) 1 d . U P A 1
C21 C 0.4786(11) 0.4891(6) 0.3544(11) 0.0295(19) Uani 0.52(3) 1 d . U P A 1
H21A H 0.4169 0.4899 0.2972 0.044 Uiso 0.52(3) 1 calc R U P A 1
H21B H 0.4411 0.4880 0.4150 0.044 Uiso 0.52(3) 1 calc R U P A 1
H21C H 0.5282 0.4510 0.3512 0.044 Uiso 0.52(3) 1 calc R U P A 1
O7A O 0.526(2) 0.5854(8) 0.2711(11) 0.028(2) Uani 0.48(3) 1 d . U P A 2
O8A O 0.6068(16) 0.5635(8) 0.4199(11) 0.039(3) Uani 0.48(3) 1 d . U P A 2
C20A C 0.5337(14) 0.5524(6) 0.3464(8) 0.028(2) Uani 0.48(3) 1 d . U P A 2
C21A C 0.4474(18) 0.4984(8) 0.3444(13) 0.043(3) Uani 0.48(3) 1 d . U P A 2
H21D H 0.4669 0.4659 0.2974 0.064 Uiso 0.48(3) 1 calc R U P A 2
H21E H 0.3667 0.5143 0.3244 0.064 Uiso 0.48(3) 1 calc R U P A 2
H21F H 0.4521 0.4793 0.4102 0.064 Uiso 0.48(3) 1 calc R U P A 2
Cl1 Cl 0.7639(6) 0.4700(4) 0.9143(6) 0.0483(15) Uani 0.58(3) 1 d D U P B 1
Cl2 Cl 0.7710(4) 0.3393(3) 0.9928(3) 0.0361(10) Uani 0.58(3) 1 d D U P B 1
Cl3 Cl 0.7729(7) 0.3673(5) 0.7751(8) 0.0628(14) Uani 0.58(3) 1 d D U P B 1
C22 C 0.7281(12) 0.3890(4) 0.8901(5) 0.0321(18) Uani 0.58(3) 1 d D U P B 1
H22 H 0.6392 0.3873 0.8796 0.038 Uiso 0.58(3) 1 calc R U P B 1
Cl1A Cl 0.7634(6) 0.4727(4) 0.9069(8) 0.0324(14) Uani 0.42(3) 1 d D U P B 2
Cl2A Cl 0.7852(11) 0.3471(6) 0.9836(8) 0.062(2) Uani 0.42(3) 1 d D U P B 2
Cl3A Cl 0.7805(9) 0.3585(4) 0.7887(8) 0.0457(14) Uani 0.42(3) 1 d D U P B 2
C22A C 0.7131(15) 0.3934(5) 0.8860(7) 0.033(3) Uani 0.42(3) 1 d D U P B 2
H22A H 0.6245 0.3892 0.8775 0.040 Uiso 0.42(3) 1 calc R U P B 2
Cl4 Cl 0.70098(17) 0.37966(9) 0.52157(11) 0.0471(6) Uani 0.558(4) 1 d D U P C 1
Cl5 Cl 0.90989(14) 0.45738(8) 0.57210(14) 0.0542(6) Uani 0.558(4) 1 d D U P C 1
Cl6 Cl 0.8421(2) 0.41510(14) 0.37160(17) 0.0449(5) Uani 0.558(4) 1 d D U P C 1
C23 C 0.7893(4) 0.4407(2) 0.4811(3) 0.0346(10) Uani 0.558(4) 1 d D U P C 1
H23 H 0.7401 0.4801 0.4674 0.042 Uiso 0.558(4) 1 calc R U P C 1
Cl4A Cl 0.7477(6) 0.4073(3) 0.5242(4) 0.0751(15) Uani 0.208(2) 1 d D U P D 2
Cl5A Cl 0.9500(3) 0.48534(18) 0.4855(3) 0.0595(13) Uani 0.208(2) 1 d D U P D 2
Cl6A Cl 0.8242(5) 0.4046(3) 0.3323(4) 0.0488(13) Uani 0.208(2) 1 d D U P D 2
C23A C 0.8105(8) 0.4528(5) 0.4367(6) 0.041(2) Uani 0.208(2) 1 d D U P D 2
H23A H 0.7552 0.4889 0.4156 0.049 Uiso 0.208(2) 1 calc R U P D 2
Cl4B Cl 0.6443(13) 0.4024(6) 0.4903(11) 0.055(2) Uiso 0.073(3) 1 d G U P E 3
Cl5B Cl 0.8801(14) 0.4444(9) 0.5807(11) 0.055(2) Uiso 0.073(3) 1 d G U P E 3
Cl6B Cl 0.8280(15) 0.4340(11) 0.3660(10) 0.055(2) Uiso 0.073(3) 1 d G U P E 3
C23B C 0.7691(11) 0.4515(5) 0.4771(9) 0.055(2) Uiso 0.073(3) 1 d G U P E 3
H23B H 0.7389 0.5009 0.4731 0.066 Uiso 0.073(3) 1 d G U P E 3
Cl4C Cl 0.817(2) 0.4228(13) 0.5887(15) 0.055(2) Uiso 0.0307(16) 1 d G U P F 4
Cl5C Cl 0.820(3) 0.446(2) 0.3778(17) 0.055(2) Uiso 0.0307(16) 1 d G U P F 4
Cl6C Cl 0.5984(18) 0.4086(13) 0.4512(19) 0.055(2) Uiso 0.0307(16) 1 d G U P F 4
C23C C 0.7349(19) 0.4506(9) 0.4777(14) 0.055(2) Uiso 0.0307(16) 1 d G U P F 4
H23C H 0.7139 0.5008 0.4880 0.066 Uiso 0.0307(16) 1 d G U P F 4

loop_
_atom_site_aniso_label
_atom_site_aniso_U_11
_atom_site_aniso_U_22
_atom_site_aniso_U_33
_atom_site_aniso_U_23
_atom_site_aniso_U_13
_atom_site_aniso_U_12
Pd1 0.01185(6) 0.01546(7) 0.01077(7) -0.00069(5) 0.00342(5) 0.00068(5)
Pd2 0.01459(7) 0.01758(7) 0.01078(7) -0.00065(5) 0.00354(5) -0.00166(5)
O1 0.0177(6) 0.0305(8) 0.0176(7) 0.0005(6) 0.0043(5) -0.0091(6)
O2 0.0237(7) 0.0224(7) 0.0173(7) -0.0029(5) 0.0028(5) -0.0056(5)
O3 0.0206(7) 0.0267(7) 0.0184(7) -0.0007(5) 0.0033(5) 0.0089(6)
O4 0.0212(7) 0.0222(7) 0.0175(7) 0.0004(5) 0.0011(5) 0.0036(5)
O5 0.0195(6) 0.0175(6) 0.0147(6) -0.0021(5) 0.0047(5) -0.0026(5)
O6 0.0257(7) 0.0235(7) 0.0150(6) 0.0005(5) 0.0056(5) -0.0044(6)
N1 0.0143(7) 0.0163(7) 0.0141(7) -0.0022(6) 0.0022(6) -0.0006(6)
N2 0.0173(7) 0.0305(9) 0.0141(8) -0.0032(6) 0.0051(6) 0.0018(7)
C1 0.0225(9) 0.0222(9) 0.0163(9) -0.0010(7) 0.0040(7) 0.0019(7)
C2 0.0253(10) 0.0236(10) 0.0206(10) 0.0018(8) -0.0014(8) 0.0022(8)
C3 0.0197(9) 0.0191(9) 0.0292(11) -0.0009(8) -0.0019(8) 0.0034(7)
C4 0.0138(8) 0.0194(9) 0.0264(10) -0.0058(8) 0.0015(7) -0.0003(7)
C5 0.0112(8) 0.0170(8) 0.0185(9) -0.0049(7) 0.0025(6) -0.0027(6)
C6 0.0153(9) 0.0275(10) 0.0303(11) -0.0101(8) 0.0041(8) 0.0045(8)
C7 0.0169(9) 0.0324(11) 0.0251(10) -0.0091(8) 0.0047(8) 0.0029(8)
C8 0.0143(8) 0.0254(10) 0.0184(9) -0.0060(7) 0.0048(7) -0.0012(7)
C9 0.0159(9) 0.0371(12) 0.0372(12) -0.0079(10) 0.0047(8) 0.0054(8)
C10 0.0297(11) 0.0303(12) 0.0525(15) -0.0185(11) 0.0064(11) 0.0061(9)
C11 0.0271(11) 0.0535(15) 0.0317(12) -0.0138(11) 0.0124(9) 0.0107(10)
C12 0.0395(13) 0.0693(19) 0.0221(12) -0.0056(11) 0.0165(10) 0.0141(13)
C13 0.0323(12) 0.0549(15) 0.0173(10) 0.0013(10) 0.0098(9) 0.0109(11)
C14 0.0189(9) 0.0235(10) 0.0239(10) 0.0013(8) 0.0003(7) -0.0067(7)
C15 0.0509(16) 0.0569(17) 0.0411(15) 0.0050(13) -0.0045(12) -0.0391(14)
C16 0.0168(8) 0.0189(9) 0.0210(9) -0.0012(7) 0.0012(7) 0.0008(7)
C17 0.0282(11) 0.0343(12) 0.0286(11) -0.0010(9) 0.0017(9) 0.0148(9)
C18 0.0192(8) 0.0139(8) 0.0147(8) 0.0012(7) 0.0018(7) 0.0032(7)
C19 0.0312(11) 0.0212(9) 0.0179(9) -0.0023(7) 0.0037(8) -0.0055(8)
O7 0.0172(19) 0.022(2) 0.017(2) -0.0010(15) 0.0064(14) -0.0072(14)
O8 0.023(2) 0.023(3) 0.016(2) 0.0005(17) 0.0010(16) -0.0073(19)
C20 0.0172(19) 0.022(2) 0.017(2) -0.0010(15) 0.0064(14) -0.0072(14)
C21 0.035(4) 0.033(3) 0.020(3) -0.003(2) 0.004(3) -0.019(3)
O7A 0.034(4) 0.033(3) 0.019(3) -0.0090(19) 0.013(2) -0.015(3)
O8A 0.051(6) 0.042(4) 0.022(3) 0.002(2) 0.006(3) -0.029(4)
C20A 0.034(4) 0.033(3) 0.019(3) -0.0090(19) 0.013(2) -0.015(3)
C21A 0.063(7) 0.047(5) 0.021(4) -0.003(3) 0.013(5) -0.037(5)
Cl1 0.060(3) 0.046(3) 0.044(2) -0.0099(17) 0.0264(17) -0.0207(17)
Cl2 0.0277(13) 0.0331(13) 0.0468(16) -0.0019(10) 0.0024(9) -0.0001(8)
Cl3 0.0328(12) 0.107(4) 0.051(2) -0.044(2) 0.0173(13) -0.017(2)
C22 0.015(3) 0.036(3) 0.047(4) -0.005(3) 0.011(2) -0.007(2)
Cl1A 0.033(2) 0.030(2) 0.035(2) 0.0040(16) 0.0080(18) -0.0073(16)
Cl2A 0.062(3) 0.0329(19) 0.095(4) 0.0094(18) 0.019(2) 0.0077(19)
Cl3A 0.049(3) 0.047(3) 0.045(2) -0.0153(18) 0.0200(18) -0.0131(13)
C22A 0.025(5) 0.044(5) 0.031(4) -0.015(4) 0.008(3) 0.006(3)
Cl4 0.0586(11) 0.0530(9) 0.0333(7) -0.0112(6) 0.0200(7) -0.0215(8)
Cl5 0.0388(8) 0.0432(9) 0.0770(12) -0.0285(8) -0.0064(7) 0.0038(6)
Cl6 0.0373(9) 0.0571(14) 0.0429(11) 0.0108(9) 0.0159(8) 0.0024(8)
C23 0.034(2) 0.031(2) 0.039(3) -0.005(2) 0.009(2) 0.0075(18)
Cl4A 0.082(3) 0.076(3) 0.074(3) 0.002(3) 0.037(3) 0.001(3)
Cl5A 0.053(2) 0.044(2) 0.078(3) -0.0202(18) -0.0033(18) 0.0170(15)
Cl6A 0.040(2) 0.053(3) 0.053(3) 0.009(3) 0.003(2) -0.0041(17)
C23A 0.041(4) 0.045(4) 0.040(5) -0.010(4) 0.015(4) 0.009(4)

loop_
_atom_type_symbol
_atom_type_description
_atom_type_scat_dispersion_real
_atom_type_scat_dispersion_imag
_atom_type_scat_source
C C 0.0033 0.0016 'International Tables Vol C Tables 4.2.6.8 and 6.1.1.4'
H H 0.0000 0.0000 'International Tables Vol C Tables 4.2.6.8 and 6.1.1.4'
Cl Cl 0.1484 0.1585 'International Tables Vol C Tables 4.2.6.8 and 6.1.1.4'
N N 0.0061 0.0033 'International Tables Vol C Tables 4.2.6.8 and 6.1.1.4'
O O 0.0106 0.0060 'International Tables Vol C Tables 4.2.6.8 and 6.1.1.4'
Pd Pd -0.9988 1.0072 'International Tables Vol C Tables 4.2.6.8 and 6.1.1.4'

loop_
_geom_angle_atom_site_label_1
_geom_angle_atom_site_label_2
_geom_angle_atom_site_label_3
_geom_angle
_geom_angle_site_symmetry_1
O1 Pd1 Pd2 82.75(4) .
O3 Pd1 Pd2 84.80(4) .
O3 Pd1 O1 89.42(7) .
O5 Pd1 Pd2 100.65(4) .
O5 Pd1 O1 176.47(5) .
O5 Pd1 O3 89.98(6) .
O5 Pd1 N1 90.82(6) .
N1 Pd1 Pd2 96.17(4) .
N1 Pd1 O1 89.72(7) .
N1 Pd1 O3 178.61(6) .
O2 Pd2 Pd1 82.69(4) .
O2 Pd2 O4 91.80(6) .
O4 Pd2 Pd1 81.49(4) .
N2 Pd2 Pd1 99.75(5) .
N2 Pd2 O2 87.59(7) .
N2 Pd2 O4 178.54(6) .
N2 Pd2 O7A 87.1(6) .
O7 Pd2 Pd1 100.1(4) .
O7 Pd2 O2 177.1(3) .
O7 Pd2 O4 89.2(4) .
O7 Pd2 N2 91.4(4) .
O7A Pd2 Pd1 101.2(4) .
O7A Pd2 O2 173.9(4) .
O7A Pd2 O4 93.4(6) .
C14 O1 Pd1 122.96(12) .
C14 O2 Pd2 123.01(13) .
C16 O3 Pd1 121.21(12) .
C16 O4 Pd2 124.21(12) .
C18 O5 Pd1 113.26(11) .
C1 N1 Pd1 111.48(12) .
C1 N1 C5 117.40(16) .
C5 N1 Pd1 131.12(13) .
C8 N2 Pd2 128.75(13) .
C8 N2 C13 118.01(17) .
C13 N2 Pd2 113.09(14) .
N1 C1 H1 118.1 .
N1 C1 C2 123.77(18) .
C2 C1 H1 118.1 .
C1 C2 H2 120.4 .
C3 C2 C1 119.28(19) .
C3 C2 H2 120.4 .
C2 C3 H3 121.2 .
C4 C3 C2 117.69(18) .
C4 C3 H3 121.2 .
C3 C4 C5 120.80(18) .
C3 C4 C6 127.11(18) .
C5 C4 C6 112.09(18) .
N1 C5 C4 121.01(17) .
N1 C5 C8 131.71(17) .
C4 C5 C8 107.28(16) .
C4 C6 C7 101.10(16) .
C4 C6 C9 111.27(17) .
C4 C6 C10 112.21(19) .
C7 C6 C9 111.84(19) .
C7 C6 C10 110.84(19) .
C10 C6 C9 109.40(17) .
C8 C7 C6 112.07(18) .
C11 C7 C6 127.27(19) .
C11 C7 C8 120.6(2) .
N2 C8 C5 131.71(17) .
N2 C8 C7 120.84(18) .
C7 C8 C5 107.45(17) .
C6 C9 H9A 109.5 .
C6 C9 H9B 109.5 .
C6 C9 H9C 109.5 .
H9A C9 H9B 109.5 .
H9A C9 H9C 109.5 .
H9B C9 H9C 109.5 .
C6 C10 H10A 109.5 .
C6 C10 H10B 109.5 .
C6 C10 H10C 109.5 .
H10A C10 H10B 109.5 .
H10A C10 H10C 109.5 .
H10B C10 H10C 109.5 .
C7 C11 H11 121.0 .
C12 C11 C7 118.0(2) .
C12 C11 H11 121.0 .
C11 C12 H12 120.3 .
C11 C12 C13 119.4(2) .
C13 C12 H12 120.3 .
N2 C13 C12 123.1(2) .
N2 C13 H13 118.4 .
C12 C13 H13 118.4 .
O1 C14 C15 117.29(19) .
O2 C14 O1 126.17(18) .
O2 C14 C15 116.49(19) .
C14 C15 H15A 109.5 .
C14 C15 H15B 109.5 .
C14 C15 H15C 109.5 .
H15A C15 H15B 109.5 .
H15A C15 H15C 109.5 .
H15B C15 H15C 109.5 .
O3 C16 O4 127.05(17) .
O3 C16 C17 116.28(17) .
O4 C16 C17 116.67(17) .
C16 C17 H17A 109.5 .
C16 C17 H17B 109.5 .
C16 C17 H17C 109.5 .
H17A C17 H17B 109.5 .
H17A C17 H17C 109.5 .
H17B C17 H17C 109.5 .
O5 C18 C19 114.08(16) .
O6 C18 O5 124.17(17) .
O6 C18 C19 121.75(17) .
C18 C19 H19A 109.5 .
C18 C19 H19B 109.5 .
C18 C19 H19C 109.5 .
H19A C19 H19B 109.5 .
H19A C19 H19C 109.5 .
H19B C19 H19C 109.5 .
C20 O7 Pd2 112.1(9) .
O7 C20 C21 112.9(8) .
O8 C20 O7 125.6(9) .
O8 C20 C21 121.5(9) .
C20 C21 H21A 109.5 .
C20 C21 H21B 109.5 .
C20 C21 H21C 109.5 .
H21A C21 H21B 109.5 .
H21A C21 H21C 109.5 .
H21B C21 H21C 109.5 .
C20A O7A Pd2 117.5(11) .
O7A C20A O8A 122.7(11) .
O7A C20A C21A 115.7(10) .
O8A C20A C21A 121.6(11) .
C20A C21A H21D 109.5 .
C20A C21A H21E 109.5 .
C20A C21A H21F 109.5 .
H21D C21A H21E 109.5 .
H21D C21A H21F 109.5 .
H21E C21A H21F 109.5 .
Cl1 C22 Cl3 109.0(6) .
Cl1 C22 H22 105.2 .
Cl2 C22 Cl1 112.5(5) .
Cl2 C22 Cl3 118.4(10) .
Cl2 C22 H22 105.2 .
Cl3 C22 H22 105.2 .
Cl1A C22A Cl3A 110.3(9) .
Cl1A C22A H22A 113.6 .
Cl2A C22A Cl1A 106.5(9) .
Cl2A C22A Cl3A 98.1(10) .
Cl2A C22A H22A 113.6 .
Cl3A C22A H22A 113.6 .
Cl4 C23 Cl5 110.1(3) .
Cl4 C23 Cl6 108.5(2) .
Cl4 C23 H23 109.4 .
Cl5 C23 Cl6 110.0(2) .
Cl5 C23 H23 109.4 .
Cl6 C23 H23 109.4 .
Cl5A Cl5A C23A 173.5(6) 3_766
Cl4A C23A Cl5A 111.9(6) .
Cl4A C23A Cl6A 109.2(5) .
Cl4A C23A H23A 108.3 .
Cl5A C23A H23A 108.3 .
Cl6A C23A Cl5A 110.8(5) .
Cl6A C23A H23A 108.3 .
Cl4B C23B H23B 107.7 .
Cl5B C23B Cl4B 111.2 .
Cl5B C23B H23B 107.8 .
Cl6B C23B Cl4B 111.2 .
Cl6B C23B Cl5B 111.2 .
Cl6B C23B H23B 107.7 .
Cl4C C23C Cl5C 111.2 .
Cl4C C23C Cl6C 111.2 .
Cl4C C23C H23C 107.7 .
Cl5C C23C H23C 107.6 .
Cl6C C23C Cl5C 111.2 .
Cl6C C23C H23C 107.7 .

loop_
_geom_bond_atom_site_label_1
_geom_bond_atom_site_label_2
_geom_bond_distance
_geom_bond_site_symmetry_2
Pd1 Pd2 2.7261(10) .
Pd1 O1 2.0252(14) .
Pd1 O3 2.0173(14) .
Pd1 O5 1.9918(14) .
Pd1 N1 2.0094(16) .
Pd2 O2 2.0218(15) .
Pd2 O4 2.0357(14) .
Pd2 N2 1.9925(17) .
Pd2 O7 1.989(14) .
Pd2 O7A 1.999(18) .
O1 C14 1.261(2) .
O2 C14 1.256(2) .
O3 C16 1.261(2) .
O4 C16 1.263(2) .
O5 C18 1.301(2) .
O6 C18 1.228(2) .
N1 C1 1.347(2) .
N1 C5 1.355(2) .
N2 C8 1.350(3) .
N2 C13 1.350(3) .
C1 H1 0.9500 .
C1 C2 1.382(3) .
C2 H2 0.9500 .
C2 C3 1.381(3) .
C3 H3 0.9500 .
C3 C4 1.380(3) .
C4 C5 1.402(3) .
C4 C6 1.506(3) .
C5 C8 1.491(3) .
C6 C7 1.508(3) .
C6 C9 1.536(3) .
C6 C10 1.532(3) .
C7 C8 1.399(3) .
C7 C11 1.383(3) .
C9 H9A 0.9800 .
C9 H9B 0.9800 .
C9 H9C 0.9800 .
C10 H10A 0.9800 .
C10 H10B 0.9800 .
C10 H10C 0.9800 .
C11 H11 0.9500 .
C11 C12 1.373(4) .
C12 H12 0.9500 .
C12 C13 1.384(3) .
C13 H13 0.9500 .
C14 C15 1.498(3) .
C15 H15A 0.9800 .
C15 H15B 0.9800 .
C15 H15C 0.9800 .
C16 C17 1.509(3) .
C17 H17A 0.9800 .
C17 H17B 0.9800 .
C17 H17C 0.9800 .
C18 C19 1.513(3) .
C19 H19A 0.9800 .
C19 H19B 0.9800 .
C19 H19C 0.9800 .
O7 C20 1.344(13) .
O8 C20 1.224(10) .
C20 C21 1.524(11) .
C21 H21A 0.9800 .
C21 H21B 0.9800 .
C21 H21C 0.9800 .
O7A C20A 1.232(15) .
O8A C20A 1.241(13) .
C20A C21A 1.493(12) .
C21A H21D 0.9800 .
C21A H21E 0.9800 .
C21A H21F 0.9800 .
Cl1 C22 1.765(5) .
Cl2 C22 1.765(5) .
Cl3 C22 1.774(5) .
C22 H22 1.0000 .
Cl1A C22A 1.764(7) .
Cl2A C22A 1.763(7) .
Cl3A C22A 1.777(7) .
C22A H22A 1.0000 .
Cl4 C23 1.755(4) .
Cl5 C23 1.761(4) .
Cl6 C23 1.768(4) .
C23 H23 1.0000 .
Cl4A C23A 1.751(7) .
Cl5A Cl5A 1.305(8) 3_766
Cl5A C23A 1.771(7) .
Cl6A C23A 1.771(7) .
C23A H23A 1.0000 .
Cl4B C23B 1.7767 .
Cl5B C23B 1.7761 .
Cl6B C23B 1.7752 .
C23B H23B 1.0872 .
Cl4C C23C 1.7754 .
Cl5C C23C 1.7765 .
Cl6C C23C 1.7755 .
C23C H23C 1.0905 .

loop_
_geom_hbond_atom_site_label_D
_geom_hbond_atom_site_label_H
_geom_hbond_atom_site_label_A
_geom_hbond_distance_DH
_geom_hbond_distance_HA
_geom_hbond_distance_DA
_geom_hbond_angle_DHA
_geom_hbond_site_symmetry_A
C22 H22 O5 1.00 2.39 3.187(12) 136.3 3_666
C23 H23 O8 1.00 2.19 3.183(12) 175.1 .
C23A H23A O8A 1.00 2.30 3.26(2) 159.7 .

loop_
_geom_torsion_atom_site_label_1
_geom_torsion_atom_site_label_2
_geom_torsion_atom_site_label_3
_geom_torsion_atom_site_label_4
_geom_torsion
Pd1 O1 C14 O2 4.7(3)
Pd1 O1 C14 C15 -177.80(18)
Pd1 O3 C16 O4 5.3(3)
Pd1 O3 C16 C17 -174.07(14)
Pd1 O5 C18 O6 -5.4(2)
Pd1 O5 C18 C19 174.90(12)
Pd1 N1 C1 C2 179.22(16)
Pd1 N1 C5 C4 -178.22(13)
Pd1 N1 C5 C8 1.1(3)
Pd2 O2 C14 O1 10.7(3)
Pd2 O2 C14 C15 -166.88(18)
Pd2 O4 C16 O3 5.8(3)
Pd2 O4 C16 C17 -174.83(14)
Pd2 N2 C8 C5 4.4(3)
Pd2 N2 C8 C7 -174.97(14)
Pd2 N2 C13 C12 174.6(2)
Pd2 O7 C20 O8 0.5(10)
Pd2 O7 C20 C21 -178.3(10)
Pd2 O7A C20A O8A 2.0(13)
Pd2 O7A C20A C21A -178.9(12)
N1 C1 C2 C3 -0.9(3)
N1 C5 C8 N2 2.1(3)
N1 C5 C8 C7 -178.46(19)
C1 N1 C5 C4 2.0(3)
C1 N1 C5 C8 -178.65(18)
C1 C2 C3 C4 1.6(3)
C2 C3 C4 C5 -0.6(3)
C2 C3 C4 C6 179.79(19)
C3 C4 C5 N1 -1.3(3)
C3 C4 C5 C8 179.26(17)
C3 C4 C6 C7 -179.58(19)
C3 C4 C6 C9 61.5(3)
C3 C4 C6 C10 -61.4(3)
C4 C5 C8 N2 -178.5(2)
C4 C5 C8 C7 0.9(2)
C4 C6 C7 C8 -0.2(2)
C4 C6 C7 C11 178.4(2)
C5 N1 C1 C2 -1.0(3)
C5 C4 C6 C7 0.8(2)
C5 C4 C6 C9 -118.11(19)
C5 C4 C6 C10 118.9(2)
C6 C4 C5 N1 178.39(16)
C6 C4 C5 C8 -1.1(2)
C6 C7 C8 N2 179.05(17)
C6 C7 C8 C5 -0.4(2)
C6 C7 C11 C12 -178.6(2)
C7 C11 C12 C13 -0.9(4)
C8 N2 C13 C12 -1.4(4)
C8 C7 C11 C12 0.0(4)
C9 C6 C7 C8 118.31(19)
C9 C6 C7 C11 -63.1(3)
C10 C6 C7 C8 -119.3(2)
C10 C6 C7 C11 59.3(3)
C11 C7 C8 N2 0.3(3)
C11 C7 C8 C5 -179.2(2)
C11 C12 C13 N2 1.7(4)
C13 N2 C8 C5 179.7(2)
C13 N2 C8 C7 0.4(3)
